data_4348978
loop_
_publ_author_name
'Mutailipu, Miriding'
'Zhang, Min'
'Dong, Xiaoyu'
'Chen, Yanna'
'Pan, Shilie'

_publ_section_title
;
 Effects of the Orientation of [B<sub>5</sub>O<sub>11</sub>]<sup>7-</sup>
 Fundamental Building Blocks on Layered Structures Based on the
 Pentaborates.
;
_journal_issue 20
_journal_name_full 'Inorganic chemistry'
_journal_page_first 10608
_journal_page_last 10616
_journal_paper_doi 10.1021/acs.inorgchem.6b01855
_journal_volume 55
_journal_year 2016
_chemical_formula_sum 'B5 Ba K O9'
_chemical_formula_weight 374.49
_space_group_IT_number 14
_space_group_name_Hall '-P 2ybc'
_space_group_name_H-M_alt 'P 1 21/c 1'
_symmetry_cell_setting monoclinic
_symmetry_space_group_name_H-M 'P 1 21/c 1'
_atom_sites_solution_hydrogens none
_atom_sites_solution_primary direct
_atom_sites_solution_secondary difmap
_audit_creation_method SHELXL-97
_cell_angle_alpha 90.00
_cell_angle_beta 105.087(7)
_cell_angle_gamma 90.00
_cell_formula_units_Z 4
_cell_length_a 6.668(4)
_cell_length_b 14.511(9)
_cell_length_c 8.419(5)
_cell_measurement_reflns_used 455
_cell_measurement_temperature 296(2)
_cell_measurement_theta_max 19.99
_cell_measurement_theta_min 2.81
_cell_volume 786.5(8)
_computing_cell_refinement 'Bruker SMART'
_computing_data_collection 'Bruker SMART'
_computing_data_reduction 'Bruker SAINT'
_computing_molecular_graphics 'Bruker SHELXTL'
_computing_publication_material 'Bruker SHELXTL'
_computing_structure_refinement 'Bruker SHELXTL'
_computing_structure_solution 'Bruker SHELXTL'
_diffrn_ambient_temperature 296(2)
_diffrn_measured_fraction_theta_full 0.994
_diffrn_measured_fraction_theta_max 0.994
_diffrn_measurement_device_type 'CCD area detector'
_diffrn_measurement_method 'phi and omega scans'
_diffrn_radiation_monochromator graphite
_diffrn_radiation_source 'fine-focus sealed tube'
_diffrn_radiation_type MoK\a
_diffrn_radiation_wavelength 0.71073
_diffrn_reflns_av_R_equivalents 0.0771
_diffrn_reflns_av_sigmaI/netI 0.1110
_diffrn_reflns_limit_h_max 7
_diffrn_reflns_limit_h_min -8
_diffrn_reflns_limit_k_max 12
_diffrn_reflns_limit_k_min -18
_diffrn_reflns_limit_l_max 10
_diffrn_reflns_limit_l_min -10
_diffrn_reflns_number 4578
_diffrn_reflns_theta_full 27.52
_diffrn_reflns_theta_max 27.52
_diffrn_reflns_theta_min 2.81
_exptl_absorpt_coefficient_mu 5.607
_exptl_absorpt_correction_T_max 0.6785
_exptl_absorpt_correction_T_min 0.5385
_exptl_absorpt_correction_type numerical
_exptl_absorpt_process_details face-indexed
_exptl_crystal_colour colourless
_exptl_crystal_density_diffrn 3.162
_exptl_crystal_density_method 'not measured'
_exptl_crystal_description block
_exptl_crystal_F_000 688
_exptl_crystal_size_max 0.13
_exptl_crystal_size_mid 0.10
_exptl_crystal_size_min 0.08
_refine_diff_density_max 1.972
_refine_diff_density_min -2.150
_refine_diff_density_rms 0.467
_refine_ls_extinction_coef 0.0055(12)
_refine_ls_extinction_expression Fc^*^=kFc[1+0.001xFc^2^\l^3^/sin(2\q)]^-1/4^
_refine_ls_extinction_method SHELXL
_refine_ls_goodness_of_fit_ref 0.998
_refine_ls_hydrogen_treatment none
_refine_ls_matrix_type full
_refine_ls_number_parameters 146
_refine_ls_number_reflns 1802
_refine_ls_number_restraints 6
_refine_ls_restrained_S_all 0.996
_refine_ls_R_factor_all 0.0973
_refine_ls_R_factor_gt 0.0508
_refine_ls_shift/su_max 0.000
_refine_ls_shift/su_mean 0.000
_refine_ls_structure_factor_coef Fsqd
_refine_ls_weighting_details 'calc w=1/[\s^2^(Fo^2^)+(0.0842P)^2^+0.0000P] where P=(Fo^2^+2Fc^2^)/3'
_refine_ls_weighting_scheme calc
_refine_ls_wR_factor_gt 0.1183
_refine_ls_wR_factor_ref 0.1652
_reflns_number_gt 1127
_reflns_number_total 1802
_reflns_threshold_expression >2sigma(I)
_cod_data_source_file ic6b01855_si_005.cif
_cod_data_source_block 111
_cod_depositor_comments
;
The following automatic conversions were performed:

data item '_symmetry_cell_setting' value 'Monoclinic' was changed to
'monoclinic' in accordance with the
/home/saulius/struct/COD-crude-data/automatic-downloads/DataCite-retrospective/ACS/depositions/lib/dictionaries/cif_core.dic
dictionary named 'cif_core.dic' version 2.4.2 last updated on
2011-04-26.

Automatic conversion script
Id: cif_fix_values 6909 2019-04-08 15:41:33Z antanas 
;
_cod_original_cell_volume 786.6(8)
_cod_original_sg_symbol_H-M 'P2(1)/c  '
_cod_database_code 4348978

loop_
_symmetry_equiv_pos_as_xyz
'x, y, z'
'-x, y+1/2, -z+1/2'
'-x, -y, -z'
'x, -y-1/2, z-1/2'

loop_
_atom_site_label
_atom_site_type_symbol
_atom_site_fract_x
_atom_site_fract_y
_atom_site_fract_z
_atom_site_U_iso_or_equiv
_atom_site_adp_type
_atom_site_occupancy
_atom_site_symmetry_multiplicity
_atom_site_calc_flag
_atom_site_refinement_flags
Ba1 Ba 0.09061(11) 0.72982(6) 1.05737(8) 0.0191(3) Uani 1 1 d .
K1 K 0.5321(4) 0.91454(17) 0.8367(3) 0.0134(5) Uani 1 1 d .
B1 B 0.544(2) 0.6542(10) 0.8642(15) 0.018(3) Uani 1 1 d .
B2 B -0.416(2) 0.7561(9) 1.1209(17) 0.016(3) Uani 1 1 d .
B3 B -0.165(2) 0.6143(10) 0.7321(16) 0.015(3) Uani 1 1 d .
B4 B 0.080(2) 0.9526(11) 0.8252(16) 0.022(3) Uani 1 1 d .
B5 B -0.205(2) 1.0611(9) 0.7278(16) 0.015(3) Uani 1 1 d U
O1 O 0.0644(12) 0.6317(6) 0.7793(9) 0.0179(18) Uani 1 1 d .
O2 O 0.1380(13) 0.8646(6) 0.8513(10) 0.0222(19) Uani 1 1 d .
O3 O -0.2536(12) 0.8123(6) 1.1057(9) 0.0151(17) Uani 1 1 d .
O4 O 0.4847(14) 0.7696(6) 1.2419(10) 0.0209(19) Uani 1 1 d .
O5 O 0.5111(12) 0.6848(6) 1.0195(9) 0.0158(17) Uani 1 1 d .
O6 O 0.2172(12) 1.0259(6) 0.8429(9) 0.0169(18) Uani 1 1 d .
O7 O -0.1328(13) 0.9746(7) 0.7710(10) 0.026(2) Uani 1 1 d .
O8 O 0.4103(12) 0.5746(6) 0.8067(9) 0.0184(18) Uani 1 1 d .
O9 O -0.2391(12) 0.6304(6) 0.8780(9) 0.0167(18) Uani 1 1 d .

loop_
_atom_site_aniso_label
_atom_site_aniso_U_11
_atom_site_aniso_U_22
_atom_site_aniso_U_33
_atom_site_aniso_U_23
_atom_site_aniso_U_13
_atom_site_aniso_U_12
Ba1 0.0180(4) 0.0215(5) 0.0184(4) -0.0023(3) 0.0058(3) -0.0010(3)
K1 0.0110(11) 0.0112(12) 0.0197(12) 0.0018(10) 0.0069(9) 0.0006(10)
B1 0.019(7) 0.024(8) 0.014(6) 0.005(6) 0.008(6) 0.000(6)
B2 0.015(7) 0.013(7) 0.018(6) 0.007(6) 0.002(5) 0.007(5)
B3 0.016(7) 0.010(7) 0.023(6) 0.003(6) 0.011(5) 0.009(5)
B4 0.019(7) 0.028(8) 0.020(7) -0.003(6) 0.007(6) -0.019(7)
B5 0.018(6) 0.004(5) 0.023(6) 0.006(5) 0.006(5) 0.002(5)
O1 0.015(4) 0.016(5) 0.021(4) -0.002(4) 0.003(3) -0.006(4)
O2 0.023(5) 0.015(5) 0.029(5) 0.010(4) 0.007(4) 0.000(4)
O3 0.012(4) 0.015(4) 0.020(4) -0.007(4) 0.008(3) -0.006(3)
O4 0.024(5) 0.027(5) 0.014(4) -0.001(4) 0.011(4) -0.003(4)
O5 0.014(4) 0.018(5) 0.016(4) -0.002(4) 0.004(3) -0.007(4)
O6 0.016(4) 0.013(4) 0.022(4) 0.006(4) 0.007(3) -0.002(3)
O7 0.017(5) 0.028(6) 0.033(5) 0.011(4) 0.009(4) 0.003(4)
O8 0.014(4) 0.018(5) 0.021(4) 0.001(4) 0.001(3) 0.006(4)
O9 0.013(4) 0.020(5) 0.016(4) -0.005(3) 0.002(3) 0.000(4)

loop_
_atom_type_symbol
_atom_type_description
_atom_type_scat_dispersion_real
_atom_type_scat_dispersion_imag
_atom_type_scat_source
B B 0.0013 0.0007 'International Tables Vol C Tables 4.2.6.8 and 6.1.1.4'
O O 0.0106 0.0060 'International Tables Vol C Tables 4.2.6.8 and 6.1.1.4'
Ba Ba -0.3244 2.2819 'International Tables Vol C Tables 4.2.6.8 and 6.1.1.4'
K K 0.2009 0.2494 'International Tables Vol C Tables 4.2.6.8 and 6.1.1.4'

loop_
_geom_angle_atom_site_label_1
_geom_angle_atom_site_label_2
_geom_angle_atom_site_label_3
_geom_angle
_geom_angle_site_symmetry_1
_geom_angle_site_symmetry_3
O2 Ba1 O1 79.4(3) . .
O2 Ba1 O3 91.3(2) . .
O1 Ba1 O3 119.7(2) . .
O2 Ba1 O9 103.9(3) . .
O1 Ba1 O9 51.9(2) . .
O3 Ba1 O9 74.0(2) . .
O2 Ba1 O4 87.5(3) . .
O1 Ba1 O4 115.9(2) . .
O3 Ba1 O4 123.1(2) . .
O9 Ba1 O4 159.8(3) . .
O2 Ba1 O2 158.5(3) . 4_576
O1 Ba1 O2 118.6(3) . 4_576
O3 Ba1 O2 89.3(2) . 4_576
O9 Ba1 O2 96.9(2) . 4_576
O4 Ba1 O2 74.3(2) . 4_576
O2 Ba1 O1 86.9(3) . 4_576
O1 Ba1 O1 163.8(2) . 4_576
O3 Ba1 O1 51.4(2) . 4_576
O9 Ba1 O1 124.8(2) . 4_576
O4 Ba1 O1 71.7(2) . 4_576
O2 Ba1 O1 76.7(2) 4_576 4_576
O2 Ba1 O5 79.5(2) . .
O1 Ba1 O5 69.0(2) . .
O3 Ba1 O5 166.2(2) . .
O9 Ba1 O5 118.0(2) . .
O4 Ba1 O5 46.9(2) . .
O2 Ba1 O5 95.5(2) 4_576 .
O1 Ba1 O5 117.2(2) 4_576 .
O2 Ba1 B2 74.6(3) . 1_655
O1 Ba1 B2 92.3(3) . 1_655
O3 Ba1 B2 142.4(3) . 1_655
O9 Ba1 B2 142.7(3) . 1_655
O4 Ba1 B2 24.9(3) . 1_655
O2 Ba1 B2 92.1(3) 4_576 1_655
O1 Ba1 B2 92.5(3) 4_576 1_655
O5 Ba1 B2 24.8(3) . 1_655
O2 Ba1 B3 87.2(3) . 4_576
O1 Ba1 B3 143.1(3) . 4_576
O3 Ba1 B3 25.8(3) . 4_576
O9 Ba1 B3 99.7(3) . 4_576
O4 Ba1 B3 97.4(3) . 4_576
O2 Ba1 B3 84.0(3) 4_576 4_576
O1 Ba1 B3 25.8(3) 4_576 4_576
O5 Ba1 B3 141.9(3) . 4_576
B2 Ba1 B3 117.2(3) 1_655 4_576
O2 Ba1 B4 174.2(3) . 4_576
O1 Ba1 B4 98.8(3) . 4_576
O3 Ba1 B4 94.4(3) . 4_576
O9 Ba1 B4 78.9(3) . 4_576
O4 Ba1 B4 88.3(3) . 4_576
O2 Ba1 B4 20.9(3) 4_576 4_576
O1 Ba1 B4 95.7(3) 4_576 4_576
O5 Ba1 B4 94.6(3) . 4_576
B2 Ba1 B4 100.0(3) 1_655 4_576
B3 Ba1 B4 97.4(3) 4_576 4_576
O2 Ba1 K1 125.99(19) . 4_576
O1 Ba1 K1 96.21(18) . 4_576
O3 Ba1 K1 133.42(17) . 4_576
O9 Ba1 K1 115.19(19) . 4_576
O4 Ba1 K1 45.95(19) . 4_576
O2 Ba1 K1 45.47(18) 4_576 4_576
O1 Ba1 K1 98.85(17) 4_576 4_576
O5 Ba1 K1 50.01(15) . 4_576
B2 Ba1 K1 51.7(2) 1_655 4_576
B3 Ba1 K1 119.1(2) 4_576 4_576
B4 Ba1 K1 48.5(2) 4_576 4_576
O7 K1 O6 122.0(3) 1_655 .
O7 K1 O8 51.8(3) 1_655 2_656
O6 K1 O8 71.9(2) . 2_656
O7 K1 O2 169.4(3) 1_655 .
O6 K1 O2 52.6(3) . .
O8 K1 O2 119.7(3) 2_656 .
O7 K1 O3 93.7(3) 1_655 1_655
O6 K1 O3 123.4(2) . 1_655
O8 K1 O3 136.5(2) 2_656 1_655
O2 K1 O3 96.7(2) . 1_655
O7 K1 O4 107.6(3) 1_655 4_575
O6 K1 O4 123.9(3) . 4_575
O8 K1 O4 136.0(3) 2_656 4_575
O2 K1 O4 73.9(3) . 4_575
O3 K1 O4 73.5(2) 1_655 4_575
O7 K1 O6 77.2(3) 1_655 3_677
O6 K1 O6 93.9(2) . 3_677
O8 K1 O6 92.6(2) 2_656 3_677
O2 K1 O6 111.1(2) . 3_677
O3 K1 O6 49.6(2) 1_655 3_677
O4 K1 O6 123.1(2) 4_575 3_677
O7 K1 O5 79.3(3) 1_655 4_575
O6 K1 O5 117.0(2) . 4_575
O8 K1 O5 89.7(2) 2_656 4_575
O2 K1 O5 95.1(2) . 4_575
O3 K1 O5 111.4(2) 1_655 4_575
O4 K1 O5 46.3(2) 4_575 4_575
O6 K1 O5 148.1(2) 3_677 4_575
O7 K1 B5 26.4(3) 1_655 1_655
O6 K1 B5 95.8(3) . 1_655
O8 K1 B5 26.1(3) 2_656 1_655
O2 K1 B5 145.7(3) . 1_655
O3 K1 B5 113.9(3) 1_655 1_655
O4 K1 B5 128.0(3) 4_575 1_655
O6 K1 B5 80.5(3) 3_677 1_655
O5 K1 B5 88.0(3) 4_575 1_655
O7 K1 B2 84.9(3) 1_655 4_675
O6 K1 B2 134.0(3) . 4_675
O8 K1 B2 111.8(3) 2_656 4_675
O2 K1 B2 93.9(3) . 4_675
O3 K1 B2 86.6(3) 1_655 4_675
O4 K1 B2 25.7(3) 4_575 4_675
O6 K1 B2 130.3(3) 3_677 4_675
O5 K1 B2 25.2(3) 4_575 4_675
B5 K1 B2 102.6(4) 1_655 4_675
O7 K1 B2 117.4(3) 1_655 1_655
O6 K1 B2 110.2(3) . 1_655
O8 K1 B2 159.2(3) 2_656 1_655
O2 K1 B2 72.7(3) . 1_655
O3 K1 B2 24.9(3) 1_655 1_655
O4 K1 B2 61.1(3) 4_575 1_655
O6 K1 B2 66.7(3) 3_677 1_655
O5 K1 B2 106.5(3) 4_575 1_655
B5 K1 B2 138.8(4) 1_655 1_655
B2 K1 B2 82.11(9) 4_675 1_655
O7 K1 B3 85.7(3) 1_655 4_676
O6 K1 B3 108.8(3) . 4_676
O8 K1 B3 115.0(3) 2_656 4_676
O2 K1 B3 104.5(3) . 4_676
O3 K1 B3 25.4(3) 1_655 4_676
O4 K1 B3 98.9(3) 4_575 4_676
O6 K1 B3 24.3(3) 3_677 4_676
O5 K1 B3 133.0(3) 4_575 4_676
B5 K1 B3 97.9(3) 1_655 4_676
B2 K1 B3 109.8(4) 4_675 4_676
B2 K1 B3 44.2(3) 1_655 4_676
O5 B1 O9 112.4(10) . 1_655
O5 B1 O8 108.4(9) . .
O9 B1 O8 110.3(11) 1_655 .
O5 B1 O4 108.6(10) . 4_575
O9 B1 O4 108.1(9) 1_655 4_575
O8 B1 O4 109.0(10) . 4_575
O5 B2 O4 114.8(11) 1_455 1_455
O5 B2 O3 123.5(11) 1_455 .
O4 B2 O3 121.7(12) 1_455 .
O5 B2 K1 71.7(7) 1_455 4_476
O4 B2 K1 62.3(6) 1_455 4_476
O3 B2 K1 136.1(8) . 4_476
O5 B2 Ba1 67.7(6) 1_455 1_455
O4 B2 Ba1 57.9(6) 1_455 1_455
O3 B2 Ba1 147.6(8) . 1_455
K1 B2 Ba1 75.0(3) 4_476 1_455
O5 B2 K1 97.1(7) 1_455 1_455
O4 B2 K1 117.8(8) 1_455 1_455
O3 B2 K1 57.1(6) . 1_455
K1 B2 K1 166.0(5) 4_476 1_455
Ba1 B2 K1 93.1(3) 1_455 1_455
O6 B3 O9 114.8(10) 2_546 .
O6 B3 O1 112.5(9) 2_546 .
O9 B3 O1 107.2(9) . .
O6 B3 O3 108.4(10) 2_546 4_575
O9 B3 O3 108.8(9) . 4_575
O1 B3 O3 104.6(9) . 4_575
O6 B3 Ba1 119.9(7) 2_546 4_575
O9 B3 Ba1 125.3(8) . 4_575
O1 B3 Ba1 53.8(5) . 4_575
O3 B3 Ba1 51.2(5) 4_575 4_575
O6 B3 K1 56.7(6) 2_546 4_475
O9 B3 K1 126.3(7) . 4_475
O1 B3 K1 125.4(7) . 4_475
O3 B3 K1 51.8(5) 4_575 4_475
Ba1 B3 K1 84.0(3) 4_575 4_475
O2 B4 O6 124.1(12) . .
O2 B4 O7 119.6(11) . .
O6 B4 O7 116.2(13) . .
O2 B4 Ba1 47.8(6) . 4_575
O6 B4 Ba1 121.8(8) . 4_575
O7 B4 Ba1 98.7(7) . 4_575
O8 B5 O7 117.6(11) 2_556 .
O8 B5 O1 122.9(11) 2_556 2_556
O7 B5 O1 119.5(11) . 2_556
O8 B5 K1 62.0(6) 2_556 1_455
O7 B5 K1 57.7(6) . 1_455
O1 B5 K1 165.5(8) 2_556 1_455
B5 O1 B3 120.9(9) 2_546 .
B5 O1 Ba1 121.9(7) 2_546 .
B3 O1 Ba1 98.6(6) . .
B5 O1 Ba1 109.9(7) 2_546 4_575
B3 O1 Ba1 100.5(6) . 4_575
Ba1 O1 Ba1 101.5(3) . 4_575
B4 O2 Ba1 136.4(8) . .
B4 O2 K1 88.9(7) . .
Ba1 O2 K1 119.5(3) . .
B4 O2 Ba1 111.4(7) . 4_575
Ba1 O2 Ba1 102.2(3) . 4_575
K1 O2 Ba1 88.8(2) . 4_575
B2 O3 B3 121.3(9) . 4_576
B2 O3 Ba1 117.8(7) . .
B3 O3 Ba1 103.0(6) 4_576 .
B2 O3 K1 98.1(7) . 1_455
B3 O3 K1 102.8(7) 4_576 1_455
Ba1 O3 K1 112.9(3) . 1_455
B2 O4 B1 121.8(10) 1_655 4_576
B2 O4 Ba1 97.2(7) 1_655 .
B1 O4 Ba1 126.2(7) 4_576 .
B2 O4 K1 92.0(7) 1_655 4_576
B1 O4 K1 121.6(7) 4_576 4_576
Ba1 O4 K1 88.9(3) . 4_576
B2 O5 B1 133.7(10) 1_655 .
B2 O5 Ba1 87.5(7) 1_655 .
B1 O5 Ba1 122.2(7) . .
B2 O5 K1 83.1(7) 1_655 4_576
B1 O5 K1 132.1(7) . 4_576
Ba1 O5 K1 80.66(19) . 4_576
B4 O6 B3 124.2(10) . 2_556
B4 O6 K1 92.0(8) . .
B3 O6 K1 129.6(7) 2_556 .
B4 O6 K1 122.1(7) . 3_677
B3 O6 K1 99.1(7) 2_556 3_677
K1 O6 K1 86.1(2) . 3_677
B5 O7 B4 123.5(11) . .
B5 O7 K1 95.9(7) . 1_455
B4 O7 K1 135.0(8) . 1_455
B5 O8 B1 133.6(10) 2_546 .
B5 O8 K1 91.9(7) 2_546 2_646
B1 O8 K1 133.1(7) . 2_646
B3 O9 B1 121.1(9) . 1_455
B3 O9 Ba1 98.6(7) . .
B1 O9 Ba1 123.8(7) 1_455 .

loop_
_geom_bond_atom_site_label_1
_geom_bond_atom_site_label_2
_geom_bond_distance
_geom_bond_site_symmetry_2
Ba1 O2 2.687(8) .
Ba1 O1 2.707(8) .
Ba1 O3 2.712(8) .
Ba1 O9 2.732(8) .
Ba1 O4 2.743(9) .
Ba1 O2 2.774(9) 4_576
Ba1 O1 2.781(8) 4_576
Ba1 O5 2.976(8) .
Ba1 B2 3.213(14) 1_655
Ba1 B3 3.390(14) 4_576
Ba1 B4 3.490(16) 4_576
Ba1 K1 3.871(3) 4_576
K1 O7 2.588(9) 1_655
K1 O6 2.661(9) .
K1 O8 2.691(9) 2_656
K1 O2 2.760(9) .
K1 O3 2.773(8) 1_655
K1 O4 2.783(9) 4_575
K1 O6 2.911(8) 3_677
K1 O5 3.005(8) 4_575
K1 B5 3.046(13) 1_655
K1 B2 3.142(14) 4_675
K1 B2 3.272(13) 1_655
K1 B3 3.441(14) 4_676
B1 O5 1.452(15) .
B1 O9 1.458(16) 1_655
B1 O8 1.464(17) .
B1 O4 1.493(16) 4_575
B2 O5 1.348(16) 1_455
B2 O4 1.364(16) 1_455
B2 O3 1.390(16) .
B2 K1 3.142(14) 4_476
B2 Ba1 3.213(14) 1_455
B2 K1 3.272(13) 1_455
B3 O6 1.432(16) 2_546
B3 O9 1.458(15) .
B3 O1 1.498(15) .
B3 O3 1.514(15) 4_575
B3 Ba1 3.390(14) 4_575
B3 K1 3.441(14) 4_475
B4 O2 1.335(19) .
B4 O6 1.386(16) .
B4 O7 1.409(16) .
B4 Ba1 3.490(15) 4_575
B5 O8 1.339(15) 2_556
B5 O7 1.360(15) .
B5 O1 1.399(16) 2_556
B5 K1 3.046(13) 1_455
O1 B5 1.399(16) 2_546
O1 Ba1 2.781(8) 4_575
O2 Ba1 2.774(9) 4_575
O3 B3 1.514(15) 4_576
O3 K1 2.773(8) 1_455
O4 B2 1.364(16) 1_655
O4 B1 1.493(16) 4_576
O4 K1 2.783(9) 4_576
O5 B2 1.348(16) 1_655
O5 K1 3.005(8) 4_576
O6 B3 1.432(16) 2_556
O6 K1 2.911(8) 3_677
O7 K1 2.588(9) 1_455
O8 B5 1.339(15) 2_546
O8 K1 2.691(9) 2_646
O9 B1 1.458(16) 1_455
